data_7212773
loop_
_publ_author_name
'Tohaya, Taichi'
'Katagiri, Kosuke'
'Katoh, Junya'
'Masu, Hyuma'
'Tominaga, Masahide'
'Azumaya, Isao'

_publ_section_title
;
 Polymorphism or pseudopolymorphism of a macrocyclic compound: helical
 structure, layered structure and pseudorotaxane constructed by weak
 intermolecular interactions
;
_journal_issue 11
_journal_name_full CrystEngComm
_journal_page_first 3493
_journal_paper_doi 10.1039/c0ce00058b
_journal_volume 12
_journal_year 2010
_chemical_formula_sum 'C48 H42'
_chemical_formula_weight 618.82
_chemical_name_systematic
;
?
;
_space_group_IT_number 14
_symmetry_cell_setting monoclinic
_symmetry_space_group_name_Hall '-P 2ybc'
_symmetry_space_group_name_H-M 'P 1 21/c 1'
_atom_sites_solution_hydrogens geom
_atom_sites_solution_primary direct
_atom_sites_solution_secondary difmap
_audit_creation_method SHELXL-97
_cell_angle_alpha 90.00
_cell_angle_beta 113.4000(10)
_cell_angle_gamma 90.00
_cell_formula_units_Z 4
_cell_length_a 11.9511(13)
_cell_length_b 24.458(3)
_cell_length_c 13.2818(14)
_cell_measurement_reflns_used 3536
_cell_measurement_temperature 150
_cell_measurement_theta_max 25.12
_cell_measurement_theta_min 2.36
_cell_volume 3563.0(7)
_computing_cell_refinement 'APEX2 (Bruker AXS, 2006)'
_computing_data_collection 'APEX2 (Bruker AXS, 2006)'
_computing_data_reduction 'SAINT (Bruker AXS, 2004)'
_computing_molecular_graphics 'XSHEL (Bruker AXS,2002)'
_computing_publication_material 'XCIF (Bruker AXS, 2001)'
_computing_structure_refinement 'SHELXL-97 (Sheldrick, 1997)'
_computing_structure_solution 'SHELXS-97 (Sheldrick, 1997)'
_diffrn_ambient_temperature 150
_diffrn_detector_area_resol_mean 8.333
_diffrn_measured_fraction_theta_full 0.994
_diffrn_measured_fraction_theta_max 0.908
_diffrn_measurement_device_type 'Bruker APEXII CCD area detector'
_diffrn_measurement_method 'phi and omega scans'
_diffrn_radiation_monochromator graphite
_diffrn_radiation_source 'sealed tube'
_diffrn_radiation_type MoK\a
_diffrn_radiation_wavelength 0.71073
_diffrn_reflns_av_R_equivalents 0.0406
_diffrn_reflns_av_sigmaI/netI 0.0587
_diffrn_reflns_limit_h_max 14
_diffrn_reflns_limit_h_min -12
_diffrn_reflns_limit_k_max 23
_diffrn_reflns_limit_k_min -31
_diffrn_reflns_limit_l_max 16
_diffrn_reflns_limit_l_min -16
_diffrn_reflns_number 16772
_diffrn_reflns_theta_full 25.00
_diffrn_reflns_theta_max 27.02
_diffrn_reflns_theta_min 1.67
_exptl_absorpt_coefficient_mu 0.065
_exptl_absorpt_correction_T_max 0.9871
_exptl_absorpt_correction_T_min 0.9745
_exptl_absorpt_correction_type empirical
_exptl_absorpt_process_details
;
SADABS Sheldrick 1996
;
_exptl_crystal_colour colourless
_exptl_crystal_density_diffrn 1.154
_exptl_crystal_density_method 'not measured'
_exptl_crystal_description prismatic
_exptl_crystal_F_000 1320
_exptl_crystal_size_max 0.40
_exptl_crystal_size_mid 0.20
_exptl_crystal_size_min 0.20
_refine_diff_density_max 0.344
_refine_diff_density_min -0.245
_refine_diff_density_rms 0.043
_refine_ls_extinction_method none
_refine_ls_goodness_of_fit_ref 1.009
_refine_ls_hydrogen_treatment constr
_refine_ls_matrix_type full
_refine_ls_number_parameters 439
_refine_ls_number_reflns 7073
_refine_ls_number_restraints 0
_refine_ls_restrained_S_all 1.009
_refine_ls_R_factor_all 0.1139
_refine_ls_R_factor_gt 0.0547
_refine_ls_shift/su_max 0.004
_refine_ls_shift/su_mean 0.000
_refine_ls_structure_factor_coef Fsqd
_refine_ls_weighting_details 'calc w=1/[\s^2^(Fo^2^)+(0.0721P)^2^+1.3827P] where P=(Fo^2^+2Fc^2^)/3'
_refine_ls_weighting_scheme calc
_refine_ls_wR_factor_gt 0.1388
_refine_ls_wR_factor_ref 0.1742
_reflns_number_gt 3985
_reflns_number_total 7073
_reflns_threshold_expression >2sigma(I)
_cod_data_source_file c0ce00058b.txt
_cod_data_source_block compound1b
_cod_depositor_comments
;
The following automatic conversions were performed:

'_symmetry_cell_setting' value 'Monoclinic' changed to 'monoclinic'
according to /home/saulius/struct/CIF-dictionaries/cif_core.dic
dictionary named 'cif_core.dic' version 2.4.2 from 2011-04-26.

Automatic conversion script
Id: cif_fix_values 1891 2012-01-12 08:04:46Z andrius 
;
_cod_original_cell_volume 3562.9(7)
_cod_original_sg_symbol_H-M 'P2(1)/c '
_cod_database_code 7212773

loop_
_symmetry_equiv_pos_as_xyz
'x, y, z'
'-x, y+1/2, -z+1/2'
'-x, -y, -z'
'x, -y-1/2, z-1/2'

loop_
_atom_site_label
_atom_site_type_symbol
_atom_site_fract_x
_atom_site_fract_y
_atom_site_fract_z
_atom_site_U_iso_or_equiv
_atom_site_adp_type
_atom_site_occupancy
_atom_site_symmetry_multiplicity
_atom_site_calc_flag
_atom_site_refinement_flags
C1 C 0.0669(3) -0.03490(11) 0.4046(3) 0.0681(9) Uani 1 1 d .
H1A H 0.0515 -0.0706 0.3683 0.102 Uiso 1 1 calc R
H1B H -0.0103 -0.0152 0.3848 0.102 Uiso 1 1 calc R
H1C H 0.1046 -0.0400 0.4843 0.102 Uiso 1 1 calc R
C2 C 0.1522(3) -0.00211(10) 0.3683(2) 0.0500(7) Uani 1 1 d .
C3 C 0.1377(2) 0.05854(9) 0.3703(2) 0.0443(6) Uani 1 1 d .
C4 C 0.1205(2) 0.08333(10) 0.4567(2) 0.0480(7) Uani 1 1 d .
H4 H 0.1165 0.0610 0.5138 0.058 Uiso 1 1 calc R
C5 C 0.1089(2) 0.13940(9) 0.4630(2) 0.0482(7) Uani 1 1 d .
H5 H 0.0983 0.1548 0.5243 0.058 Uiso 1 1 calc R
C6 C 0.1125(2) 0.17335(9) 0.3802(2) 0.0414(6) Uani 1 1 d .
C7 C 0.1270(2) 0.14865(10) 0.2923(2) 0.0500(7) Uani 1 1 d .
H7 H 0.1287 0.1708 0.2341 0.060 Uiso 1 1 calc R
C8 C 0.1389(3) 0.09255(10) 0.2869(2) 0.0535(7) Uani 1 1 d .
H8 H 0.1481 0.0770 0.2251 0.064 Uiso 1 1 calc R
C9 C 0.1048(2) 0.23382(9) 0.3871(2) 0.0422(6) Uani 1 1 d .
C10 C 0.1570(3) 0.26132(10) 0.4860(2) 0.0487(7) Uani 1 1 d .
H10 H 0.1913 0.2411 0.5523 0.058 Uiso 1 1 calc R
C11 C 0.1599(3) 0.31821(10) 0.4896(2) 0.0497(7) Uani 1 1 d .
H11 H 0.1947 0.3361 0.5586 0.060 Uiso 1 1 calc R
C12 C 0.1132(2) 0.34916(9) 0.3946(2) 0.0425(6) Uani 1 1 d .
C13 C 0.0522(2) 0.32171(10) 0.2963(2) 0.0495(7) Uani 1 1 d .
H13 H 0.0128 0.3421 0.2307 0.059 Uiso 1 1 calc R
C14 C 0.0482(2) 0.26493(10) 0.2925(2) 0.0508(7) Uani 1 1 d .
H14 H 0.0060 0.2471 0.2243 0.061 Uiso 1 1 calc R
C15 C 0.1325(2) 0.40937(9) 0.3970(2) 0.0436(6) Uani 1 1 d .
C16 C 0.0613(3) 0.44128(10) 0.4495(3) 0.0613(8) Uani 1 1 d .
H16A H 0.1163 0.4530 0.5231 0.092 Uiso 1 1 calc R
H16B H -0.0029 0.4180 0.4548 0.092 Uiso 1 1 calc R
H16C H 0.0244 0.4735 0.4046 0.092 Uiso 1 1 calc R
C17 C 0.2221(3) 0.49461(10) 0.3612(3) 0.0590(8) Uani 1 1 d .
H17A H 0.1711 0.5105 0.2899 0.088 Uiso 1 1 calc R
H17B H 0.3077 0.5038 0.3792 0.088 Uiso 1 1 calc R
H17C H 0.1972 0.5094 0.4177 0.088 Uiso 1 1 calc R
C18 C 0.2072(2) 0.43329(9) 0.3562(2) 0.0423(6) Uani 1 1 d .
C19 C 0.2797(2) 0.40321(9) 0.3038(2) 0.0390(6) Uani 1 1 d .
C20 C 0.3187(2) 0.34886(10) 0.3286(2) 0.0448(6) Uani 1 1 d .
H20 H 0.2974 0.3292 0.3801 0.054 Uiso 1 1 calc R
C21 C 0.3876(2) 0.32327(10) 0.2797(2) 0.0444(6) Uani 1 1 d .
H21 H 0.4110 0.2862 0.2974 0.053 Uiso 1 1 calc R
C22 C 0.4236(2) 0.35029(9) 0.20537(19) 0.0376(5) Uani 1 1 d .
C23 C 0.3859(2) 0.40410(10) 0.1816(2) 0.0494(7) Uani 1 1 d .
H23 H 0.4082 0.4239 0.1309 0.059 Uiso 1 1 calc R
C24 C 0.3168(2) 0.42949(10) 0.2301(2) 0.0486(7) Uani 1 1 d .
H24 H 0.2938 0.4666 0.2120 0.058 Uiso 1 1 calc R
C25 C 0.5056(2) 0.32252(9) 0.16159(19) 0.0370(6) Uani 1 1 d .
C26 C 0.6095(2) 0.29621(9) 0.2330(2) 0.0412(6) Uani 1 1 d .
H26 H 0.6264 0.2956 0.3092 0.049 Uiso 1 1 calc R
C27 C 0.6890(2) 0.27086(9) 0.1955(2) 0.0400(6) Uani 1 1 d .
H27 H 0.7605 0.2539 0.2466 0.048 Uiso 1 1 calc R
C28 C 0.6666(2) 0.26974(9) 0.08457(19) 0.0358(5) Uani 1 1 d .
C29 C 0.5626(2) 0.29615(9) 0.0133(2) 0.0428(6) Uani 1 1 d .
H29 H 0.5456 0.2965 -0.0629 0.051 Uiso 1 1 calc R
C30 C 0.4825(2) 0.32212(10) 0.0503(2) 0.0426(6) Uani 1 1 d .
H30 H 0.4117 0.3397 -0.0006 0.051 Uiso 1 1 calc R
C31 C 0.8112(3) 0.27797(10) -0.0111(2) 0.0512(7) Uani 1 1 d .
H31A H 0.8630 0.2561 -0.0373 0.077 Uiso 1 1 calc R
H31B H 0.8610 0.3057 0.0406 0.077 Uiso 1 1 calc R
H31C H 0.7474 0.2960 -0.0735 0.077 Uiso 1 1 calc R
C32 C 0.7533(2) 0.24125(9) 0.04570(19) 0.0386(6) Uani 1 1 d .
C33 C 0.7773(2) 0.18792(10) 0.0642(2) 0.0437(6) Uani 1 1 d .
C34 C 0.8624(3) 0.15565(11) 0.0279(3) 0.0588(8) Uani 1 1 d .
H34A H 0.8146 0.1337 -0.0366 0.088 Uiso 1 1 calc R
H34B H 0.9127 0.1315 0.0875 0.088 Uiso 1 1 calc R
H34C H 0.9150 0.1808 0.0093 0.088 Uiso 1 1 calc R
C35 C 0.7085(2) 0.15326(9) 0.1140(2) 0.0422(6) Uani 1 1 d .
C36 C 0.5912(3) 0.13796(12) 0.0491(3) 0.0633(8) Uani 1 1 d .
H36 H 0.5568 0.1486 -0.0258 0.076 Uiso 1 1 calc R
C37 C 0.5223(3) 0.10715(12) 0.0914(3) 0.0636(8) Uani 1 1 d .
H37 H 0.4413 0.0975 0.0445 0.076 Uiso 1 1 calc R
C38 C 0.5674(2) 0.09031(9) 0.1984(2) 0.0446(6) Uani 1 1 d .
C39 C 0.6871(3) 0.10507(10) 0.2638(2) 0.0486(7) Uani 1 1 d .
H39 H 0.7217 0.0942 0.3386 0.058 Uiso 1 1 calc R
C40 C 0.7566(2) 0.13548(9) 0.2214(2) 0.0470(6) Uani 1 1 d .
H40 H 0.8386 0.1442 0.2671 0.056 Uiso 1 1 calc R
C41 C 0.4892(2) 0.05828(9) 0.2398(2) 0.0464(6) Uani 1 1 d .
C42 C 0.4902(3) 0.06631(10) 0.3434(2) 0.0560(7) Uani 1 1 d .
H42 H 0.5470 0.0911 0.3926 0.067 Uiso 1 1 calc R
C43 C 0.4088(3) 0.03843(10) 0.3764(3) 0.0586(8) Uani 1 1 d .
H43 H 0.4108 0.0447 0.4477 0.070 Uiso 1 1 calc R
C44 C 0.3250(3) 0.00169(9) 0.3073(2) 0.0506(7) Uani 1 1 d .
C45 C 0.3295(3) -0.00858(10) 0.2071(3) 0.0574(8) Uani 1 1 d .
H45 H 0.2771 -0.0355 0.1605 0.069 Uiso 1 1 calc R
C46 C 0.4082(3) 0.01934(11) 0.1728(3) 0.0557(7) Uani 1 1 d .
H46 H 0.4074 0.0120 0.1023 0.067 Uiso 1 1 calc R
C47 C 0.2339(3) -0.02738(9) 0.3398(2) 0.0541(7) Uani 1 1 d .
C48 C 0.2409(3) -0.08919(10) 0.3352(3) 0.0763(10) Uani 1 1 d .
H48A H 0.2340 -0.1050 0.4003 0.114 Uiso 1 1 calc R
H48B H 0.3192 -0.0998 0.3334 0.114 Uiso 1 1 calc R
H48C H 0.1742 -0.1027 0.2691 0.114 Uiso 1 1 calc R

loop_
_atom_site_aniso_label
_atom_site_aniso_U_11
_atom_site_aniso_U_22
_atom_site_aniso_U_33
_atom_site_aniso_U_23
_atom_site_aniso_U_13
_atom_site_aniso_U_12
C1 0.075(2) 0.0425(15) 0.099(3) 0.0021(15) 0.048(2) -0.0084(15)
C2 0.0537(17) 0.0355(13) 0.0665(19) 0.0029(12) 0.0297(15) -0.0049(12)
C3 0.0407(15) 0.0367(13) 0.0578(17) 0.0020(12) 0.0221(13) -0.0017(11)
C4 0.0511(16) 0.0393(13) 0.0612(18) 0.0083(12) 0.0302(15) -0.0029(12)
C5 0.0537(17) 0.0396(13) 0.0608(18) 0.0022(12) 0.0329(15) -0.0007(12)
C6 0.0357(14) 0.0351(12) 0.0545(17) 0.0023(11) 0.0188(13) 0.0010(11)
C7 0.0624(18) 0.0378(13) 0.0517(17) 0.0087(12) 0.0246(15) 0.0065(13)
C8 0.070(2) 0.0388(14) 0.0567(18) 0.0013(12) 0.0309(16) 0.0050(13)
C9 0.0382(14) 0.0362(12) 0.0551(17) 0.0026(12) 0.0216(13) 0.0002(11)
C10 0.0600(18) 0.0434(14) 0.0538(18) 0.0039(13) 0.0343(15) -0.0002(13)
C11 0.0606(18) 0.0436(14) 0.0566(18) -0.0061(13) 0.0357(15) -0.0033(13)
C12 0.0419(15) 0.0356(12) 0.0588(17) -0.0016(12) 0.0292(14) 0.0025(11)
C13 0.0449(16) 0.0367(13) 0.0629(19) 0.0038(13) 0.0171(14) 0.0050(12)
C14 0.0454(16) 0.0367(13) 0.0608(19) -0.0035(13) 0.0111(14) 0.0019(12)
C15 0.0449(15) 0.0351(12) 0.0576(17) -0.0055(11) 0.0276(14) 0.0031(11)
C16 0.070(2) 0.0425(14) 0.094(2) -0.0119(15) 0.0565(19) -0.0034(14)
C17 0.073(2) 0.0365(13) 0.085(2) -0.0069(14) 0.0495(19) -0.0049(13)
C18 0.0452(15) 0.0329(12) 0.0538(16) -0.0016(11) 0.0249(13) 0.0006(11)
C19 0.0378(14) 0.0370(12) 0.0455(15) -0.0003(11) 0.0201(12) 0.0001(11)
C20 0.0438(15) 0.0418(13) 0.0587(17) 0.0053(12) 0.0309(14) 0.0018(11)
C21 0.0454(15) 0.0372(13) 0.0591(17) 0.0033(12) 0.0299(14) 0.0012(11)
C22 0.0333(13) 0.0416(13) 0.0382(14) 0.0008(11) 0.0145(11) 0.0022(10)
C23 0.0582(18) 0.0474(14) 0.0519(17) 0.0088(12) 0.0316(15) 0.0058(13)
C24 0.0561(17) 0.0382(13) 0.0592(18) 0.0079(12) 0.0312(15) 0.0073(12)
C25 0.0373(14) 0.0379(12) 0.0395(15) 0.0000(10) 0.0190(12) 0.0008(11)
C26 0.0446(15) 0.0451(14) 0.0389(15) 0.0028(11) 0.0217(13) 0.0057(12)
C27 0.0388(14) 0.0436(13) 0.0400(15) 0.0033(11) 0.0182(12) 0.0057(11)
C28 0.0404(14) 0.0328(11) 0.0388(14) -0.0024(10) 0.0205(12) -0.0049(10)
C29 0.0501(16) 0.0456(14) 0.0349(14) -0.0020(11) 0.0191(13) -0.0007(12)
C30 0.0406(14) 0.0456(14) 0.0408(15) 0.0028(11) 0.0153(12) 0.0037(12)
C31 0.0615(18) 0.0521(15) 0.0532(18) -0.0040(13) 0.0367(15) -0.0043(13)
C32 0.0398(14) 0.0437(13) 0.0369(14) -0.0047(11) 0.0201(12) -0.0025(11)
C33 0.0414(15) 0.0435(14) 0.0539(17) -0.0049(12) 0.0271(13) -0.0007(11)
C34 0.0545(18) 0.0572(16) 0.077(2) -0.0030(15) 0.0394(17) 0.0066(14)
C35 0.0410(15) 0.0356(12) 0.0542(17) -0.0031(12) 0.0235(13) 0.0023(11)
C36 0.0466(17) 0.081(2) 0.0570(19) 0.0197(16) 0.0148(15) -0.0097(15)
C37 0.0414(17) 0.077(2) 0.067(2) 0.0115(16) 0.0153(15) -0.0117(15)
C38 0.0487(16) 0.0338(12) 0.0566(18) -0.0014(12) 0.0265(14) 0.0002(11)
C39 0.0586(18) 0.0380(13) 0.0505(17) -0.0052(12) 0.0229(15) -0.0052(12)
C40 0.0426(15) 0.0410(13) 0.0551(18) -0.0069(12) 0.0171(14) -0.0072(12)
C41 0.0504(16) 0.0327(12) 0.0634(18) 0.0011(12) 0.0303(15) 0.0003(11)
C42 0.070(2) 0.0376(14) 0.070(2) -0.0087(13) 0.0379(17) -0.0117(13)
C43 0.079(2) 0.0415(14) 0.069(2) -0.0059(14) 0.0439(18) -0.0055(14)
C44 0.0568(17) 0.0272(12) 0.076(2) 0.0042(12) 0.0345(16) 0.0016(12)
C45 0.0601(19) 0.0424(14) 0.074(2) -0.0088(14) 0.0315(17) -0.0140(13)
C46 0.0579(18) 0.0503(15) 0.064(2) -0.0060(14) 0.0294(16) -0.0092(14)
C47 0.0589(18) 0.0309(13) 0.078(2) 0.0063(13) 0.0329(17) -0.0014(12)
C48 0.084(2) 0.0345(14) 0.127(3) 0.0082(17) 0.060(2) -0.0001(15)

loop_
_atom_type_symbol
_atom_type_description
_atom_type_scat_dispersion_real
_atom_type_scat_dispersion_imag
_atom_type_scat_source
C C 0.0033 0.0016 'International Tables Vol C Tables 4.2.6.8 and 6.1.1.4'
H H 0.0000 0.0000 'International Tables Vol C Tables 4.2.6.8 and 6.1.1.4'

loop_
_geom_angle_atom_site_label_1
_geom_angle_atom_site_label_2
_geom_angle_atom_site_label_3
_geom_angle
C2 C1 H1A 109.5
C2 C1 H1B 109.5
H1A C1 H1B 109.5
C2 C1 H1C 109.5
H1A C1 H1C 109.5
H1B C1 H1C 109.5
C47 C2 C3 124.6(2)
C47 C2 C1 120.4(2)
C3 C2 C1 114.9(2)
C4 C3 C8 116.8(2)
C4 C3 C2 120.4(2)
C8 C3 C2 122.8(2)
C5 C4 C3 122.4(2)
C5 C4 H4 118.8
C3 C4 H4 118.8
C4 C5 C6 120.5(2)
C4 C5 H5 119.8
C6 C5 H5 119.8
C7 C6 C5 117.4(2)
C7 C6 C9 121.1(2)
C5 C6 C9 121.5(2)
C8 C7 C6 121.7(2)
C8 C7 H7 119.2
C6 C7 H7 119.2
C7 C8 C3 121.3(2)
C7 C8 H8 119.4
C3 C8 H8 119.4
C10 C9 C14 117.7(2)
C10 C9 C6 121.7(2)
C14 C9 C6 120.5(2)
C9 C10 C11 121.0(2)
C9 C10 H10 119.5
C11 C10 H10 119.5
C12 C11 C10 121.3(3)
C12 C11 H11 119.4
C10 C11 H11 119.4
C11 C12 C13 117.6(2)
C11 C12 C15 121.2(2)
C13 C12 C15 121.1(2)
C14 C13 C12 120.9(3)
C14 C13 H13 119.5
C12 C13 H13 119.5
C13 C14 C9 121.1(3)
C13 C14 H14 119.5
C9 C14 H14 119.5
C18 C15 C12 122.8(2)
C18 C15 C16 123.0(2)
C12 C15 C16 114.2(2)
C15 C16 H16A 109.5
C15 C16 H16B 109.5
H16A C16 H16B 109.5
C15 C16 H16C 109.5
H16A C16 H16C 109.5
H16B C16 H16C 109.5
C18 C17 H17A 109.5
C18 C17 H17B 109.5
H17A C17 H17B 109.5
C18 C17 H17C 109.5
H17A C17 H17C 109.5
H17B C17 H17C 109.5
C15 C18 C19 124.7(2)
C15 C18 C17 119.9(2)
C19 C18 C17 115.4(2)
C24 C19 C20 115.8(2)
C24 C19 C18 120.4(2)
C20 C19 C18 123.7(2)
C21 C20 C19 121.5(2)
C21 C20 H20 119.3
C19 C20 H20 119.3
C20 C21 C22 121.8(2)
C20 C21 H21 119.1
C22 C21 H21 119.1
C23 C22 C21 116.7(2)
C23 C22 C25 123.3(2)
C21 C22 C25 119.9(2)
C24 C23 C22 121.4(2)
C24 C23 H23 119.3
C22 C23 H23 119.3
C23 C24 C19 122.7(2)
C23 C24 H24 118.6
C19 C24 H24 118.6
C26 C25 C30 118.0(2)
C26 C25 C22 119.7(2)
C30 C25 C22 122.3(2)
C27 C26 C25 121.3(2)
C27 C26 H26 119.4
C25 C26 H26 119.4
C26 C27 C28 121.3(2)
C26 C27 H27 119.3
C28 C27 H27 119.3
C29 C28 C27 117.3(2)
C29 C28 C32 122.4(2)
C27 C28 C32 120.3(2)
C28 C29 C30 121.8(2)
C28 C29 H29 119.1
C30 C29 H29 119.1
C29 C30 C25 120.3(2)
C29 C30 H30 119.9
C25 C30 H30 119.9
C32 C31 H31A 109.5
C32 C31 H31B 109.5
H31A C31 H31B 109.5
C32 C31 H31C 109.5
H31A C31 H31C 109.5
H31B C31 H31C 109.5
C33 C32 C28 121.1(2)
C33 C32 C31 124.5(2)
C28 C32 C31 114.4(2)
C32 C33 C35 121.0(2)
C32 C33 C34 125.0(2)
C35 C33 C34 113.6(2)
C33 C34 H34A 109.5
C33 C34 H34B 109.5
H34A C34 H34B 109.5
C33 C34 H34C 109.5
H34A C34 H34C 109.5
H34B C34 H34C 109.5
C36 C35 C40 117.7(2)
C36 C35 C33 118.4(2)
C40 C35 C33 123.8(2)
C35 C36 C37 121.0(3)
C35 C36 H36 119.5
C37 C36 H36 119.5
C38 C37 C36 122.1(3)
C38 C37 H37 119.0
C36 C37 H37 119.0
C37 C38 C39 116.9(2)
C37 C38 C41 119.9(2)
C39 C38 C41 123.2(2)
C40 C39 C38 121.1(3)
C40 C39 H39 119.5
C38 C39 H39 119.5
C35 C40 C39 121.1(2)
C35 C40 H40 119.4
C39 C40 H40 119.4
C42 C41 C46 117.4(2)
C42 C41 C38 122.4(2)
C46 C41 C38 120.2(2)
C41 C42 C43 120.7(3)
C41 C42 H42 119.6
C43 C42 H42 119.6
C44 C43 C42 121.4(3)
C44 C43 H43 119.3
C42 C43 H43 119.3
C45 C44 C43 117.6(2)
C45 C44 C47 120.2(2)
C43 C44 C47 122.2(3)
C44 C45 C46 121.5(3)
C44 C45 H45 119.2
C46 C45 H45 119.2
C45 C46 C41 121.2(3)
C45 C46 H46 119.4
C41 C46 H46 119.4
C2 C47 C44 124.0(2)
C2 C47 C48 122.2(2)
C44 C47 C48 113.8(2)
C47 C48 H48A 109.5
C47 C48 H48B 109.5
H48A C48 H48B 109.5
C47 C48 H48C 109.5
H48A C48 H48C 109.5
H48B C48 H48C 109.5

loop_
_geom_bond_atom_site_label_1
_geom_bond_atom_site_label_2
_geom_bond_distance
C1 C2 1.518(4)
C1 H1A 0.9800
C1 H1B 0.9800
C1 H1C 0.9800
C2 C47 1.332(4)
C2 C3 1.495(3)
C3 C4 1.384(3)
C3 C8 1.389(3)
C4 C5 1.384(3)
C4 H4 0.9500
C5 C6 1.392(3)
C5 H5 0.9500
C6 C7 1.386(3)
C6 C9 1.487(3)
C7 C8 1.384(3)
C7 H7 0.9500
C8 H8 0.9500
C9 C10 1.384(3)
C9 C14 1.393(3)
C10 C11 1.392(3)
C10 H10 0.9500
C11 C12 1.385(4)
C11 H11 0.9500
C12 C13 1.390(4)
C12 C15 1.489(3)
C13 C14 1.390(3)
C13 H13 0.9500
C14 H14 0.9500
C15 C18 1.349(3)
C15 C16 1.513(3)
C16 H16A 0.9800
C16 H16B 0.9800
C16 H16C 0.9800
C17 C18 1.509(3)
C17 H17A 0.9800
C17 H17B 0.9800
C17 H17C 0.9800
C18 C19 1.501(3)
C19 C24 1.384(3)
C19 C20 1.404(3)
C20 C21 1.384(3)
C20 H20 0.9500
C21 C22 1.390(3)
C21 H21 0.9500
C22 C23 1.386(3)
C22 C25 1.488(3)
C23 C24 1.380(3)
C23 H23 0.9500
C24 H24 0.9500
C25 C26 1.386(3)
C25 C30 1.392(3)
C26 C27 1.383(3)
C26 H26 0.9500
C27 C28 1.389(3)
C27 H27 0.9500
C28 C29 1.387(3)
C28 C32 1.501(3)
C29 C30 1.392(3)
C29 H29 0.9500
C30 H30 0.9500
C31 C32 1.507(3)
C31 H31A 0.9800
C31 H31B 0.9800
C31 H31C 0.9800
C32 C33 1.337(3)
C33 C35 1.505(3)
C33 C34 1.509(3)
C34 H34A 0.9800
C34 H34B 0.9800
C34 H34C 0.9800
C35 C36 1.374(4)
C35 C40 1.379(3)
C36 C37 1.389(4)
C36 H36 0.9500
C37 C38 1.368(4)
C37 H37 0.9500
C38 C39 1.394(4)
C38 C41 1.483(3)
C39 C40 1.390(3)
C39 H39 0.9500
C40 H40 0.9500
C41 C42 1.386(4)
C41 C46 1.397(4)
C42 C43 1.393(4)
C42 H42 0.9500
C43 C44 1.387(4)
C43 H43 0.9500
C44 C45 1.376(4)
C44 C47 1.500(3)
C45 C46 1.378(4)
C45 H45 0.9500
C46 H46 0.9500
C47 C48 1.516(3)
C48 H48A 0.9800
C48 H48B 0.9800
C48 H48C 0.9800
